data_2209422
loop_
_publ_author_name
'Pereira Silva, P. S. '
'Paix\~ao, J. A.'
'Ramos Silva, M.'
'Matos Beja, A.'

_publ_section_title
;
 <i>N</i>,<i>N</i>',<i>N</i>'''-Triphenylguanidinium nitrate
;
_journal_coeditor_code BT2116
_journal_issue 7
_journal_name_full 'Acta Crystallographica Section E'
_journal_page_first o3073
_journal_page_last o3075
_journal_paper_doi 10.1107/S1600536806024068
_journal_volume 62
_journal_year 2006
_chemical_formula_iupac 'C19 H18 N3 +, N O3 -'
_chemical_formula_moiety 'C19 H18 N3 +, N O3 -'
_chemical_formula_sum 'C19 H18 N4 O3'
_chemical_formula_weight 350.37
_chemical_name_systematic
;
N,N',N''-triphenylguanidinium nitrate
;
_space_group_IT_number 2
_symmetry_cell_setting triclinic
_symmetry_space_group_name_Hall '-P 1'
_symmetry_space_group_name_H-M 'P -1'
_atom_sites_solution_hydrogens geom
_atom_sites_solution_primary direct
_atom_sites_solution_secondary difmap
_cell_angle_alpha 76.285(13)
_cell_angle_beta 89.264(12)
_cell_angle_gamma 75.609(12)
_cell_formula_units_Z 4
_cell_length_a 9.783(3)
_cell_length_b 13.849(3)
_cell_length_c 14.237(3)
_cell_measurement_reflns_used 25
_cell_measurement_temperature 293(2)
_cell_measurement_theta_max 13.6
_cell_measurement_theta_min 9.8
_cell_volume 1812.9(8)
_computing_cell_refinement 'CAD-4 Software'
_computing_data_collection 'CAD-4 Software (Enraf--Nonius, 1989)'
_computing_data_reduction 'SDP-Plus (Frenz, 1985)'
_computing_molecular_graphics 'ORTEPII (Johnson, 1976)'
_computing_publication_material SHELXL97
_computing_structure_refinement 'SHELXL97 (Sheldrick, 1997)'
_computing_structure_solution 'SHELXS97 (Sheldrick, 1997)'
_diffrn_ambient_temperature 293(2)
_diffrn_measured_fraction_theta_full 0.996
_diffrn_measured_fraction_theta_max 0.996
_diffrn_measurement_device_type 'Enraf--Nonius CAD-4'
_diffrn_measurement_method 'profile data from \w--2\q'
_diffrn_radiation_monochromator graphite
_diffrn_radiation_source 'fine-focus sealed tube'
_diffrn_radiation_type MoK\a
_diffrn_radiation_wavelength 0.71073
_diffrn_reflns_av_R_equivalents 0.0429
_diffrn_reflns_av_sigmaI/netI 0.0552
_diffrn_reflns_limit_h_max 11
_diffrn_reflns_limit_h_min -11
_diffrn_reflns_limit_k_max 16
_diffrn_reflns_limit_k_min -16
_diffrn_reflns_limit_l_max 16
_diffrn_reflns_limit_l_min -16
_diffrn_reflns_number 11545
_diffrn_reflns_theta_full 25.48
_diffrn_reflns_theta_max 25.48
_diffrn_reflns_theta_min 2.55
_diffrn_standards_decay_% 2
_diffrn_standards_interval_time 180
_diffrn_standards_number 3
_exptl_absorpt_coefficient_mu 0.090
_exptl_absorpt_correction_type none
_exptl_crystal_colour 'clear pale yellow'
_exptl_crystal_density_diffrn 1.284
_exptl_crystal_density_method 'not measured'
_exptl_crystal_description 'thin square plate'
_exptl_crystal_F_000 736
_exptl_crystal_size_max 0.49
_exptl_crystal_size_mid 0.44
_exptl_crystal_size_min 0.09
_refine_diff_density_max 0.196
_refine_diff_density_min -0.302
_refine_ls_extinction_method none
_refine_ls_goodness_of_fit_ref 1.033
_refine_ls_hydrogen_treatment constr
_refine_ls_matrix_type full
_refine_ls_number_parameters 469
_refine_ls_number_reflns 6704
_refine_ls_number_restraints 0
_refine_ls_restrained_S_all 1.033
_refine_ls_R_factor_all 0.1199
_refine_ls_R_factor_gt 0.0542
_refine_ls_shift/su_max 0.000
_refine_ls_shift/su_mean 0.000
_refine_ls_structure_factor_coef Fsqd
_refine_ls_weighting_details 'calc w=1/[\s^2^(Fo^2^)+(0.0881P)^2^+0.2511P] where P=(Fo^2^+2Fc^2^)/3'
_refine_ls_weighting_scheme calc
_refine_ls_wR_factor_gt 0.1340
_refine_ls_wR_factor_ref 0.1652
_reflns_number_gt 3901
_reflns_number_total 6704
_reflns_threshold_expression I>2\s(I)
_cod_data_source_file bt2116.cif
_cod_data_source_block I
_cod_original_cell_volume 1812.8(8)
_cod_database_code 2209422
_cod_database_fobs_code 2209422

loop_
_symmetry_equiv_pos_as_xyz
'x, y, z'
'-x, -y, -z'

loop_
_atom_site_type_symbol
_atom_site_label
_atom_site_fract_x
_atom_site_fract_y
_atom_site_fract_z
_atom_site_U_iso_or_equiv
_atom_site_adp_type
_atom_site_calc_flag
_atom_site_refinement_flags
_atom_site_occupancy
N N1A 0.1236(2) 0.16779(15) 1.08809(14) 0.0450(5) Uani d . 1
H H1A 0.0593 0.1529 1.1265 0.054 Uiso calc R 1
N N2A 0.2025(2) -0.00100(15) 1.09285(15) 0.0464(5) Uani d . 1
H H2A 0.1834 -0.0091 1.1529 0.056 Uiso calc R 1
N N3A 0.2365(2) 0.11753(16) 0.95546(14) 0.0446(5) Uani d . 1
H H3A 0.3095 0.0744 0.9423 0.054 Uiso calc R 1
C C1A 0.1895(3) 0.09529(19) 1.04365(17) 0.0416(6) Uani d . 1
C C2A 0.1476(3) 0.26627(18) 1.07922(17) 0.0407(6) Uani d . 1
C C3A 0.2686(3) 0.2918(2) 1.0456(2) 0.0517(7) Uani d . 1
H H31A 0.3397 0.2441 1.0250 0.062 Uiso calc R 1
C C4A 0.2849(3) 0.3887(2) 1.0425(2) 0.0609(8) Uani d . 1
H H4A 0.3666 0.4065 1.0188 0.073 Uiso calc R 1
C C5A 0.1809(4) 0.4591(2) 1.0744(2) 0.0633(8) Uani d . 1
H H5A 0.1916 0.5247 1.0714 0.076 Uiso calc R 1
C C6A 0.0626(4) 0.4324(2) 1.1103(2) 0.0628(8) Uani d . 1
H H6A -0.0060 0.4792 1.1339 0.075 Uiso calc R 1
C C7A 0.0429(3) 0.3365(2) 1.1122(2) 0.0515(7) Uani d . 1
H H7A -0.0395 0.3193 1.1353 0.062 Uiso calc R 1
C C8A 0.1775(3) 0.20558(19) 0.88112(17) 0.0427(6) Uani d . 1
C C9A 0.2663(3) 0.2442(2) 0.8138(2) 0.0573(8) Uani d . 1
H H9A 0.3632 0.2148 0.8195 0.069 Uiso calc R 1
C C10A 0.2080(5) 0.3273(3) 0.7383(2) 0.0722(10) Uani d . 1
H H10A 0.2667 0.3530 0.6924 0.087 Uiso calc R 1
C C11A 0.0681(5) 0.3720(3) 0.7294(2) 0.0744(10) Uani d . 1
H H11A 0.0311 0.4283 0.6784 0.089 Uiso calc R 1
C C12A -0.0186(4) 0.3339(2) 0.7959(2) 0.0664(9) Uani d . 1
H H12A -0.1152 0.3644 0.7900 0.080 Uiso calc R 1
C C13A 0.0355(3) 0.2505(2) 0.87175(19) 0.0519(7) Uani d . 1
H H13A -0.0246 0.2248 0.9165 0.062 Uiso calc R 1
C C14A 0.2438(3) -0.09278(19) 1.05951(19) 0.0433(6) Uani d . 1
C C15A 0.2086(3) -0.0989(2) 0.96868(19) 0.0488(7) Uani d . 1
H H15A 0.1551 -0.0412 0.9249 0.059 Uiso calc R 1
C C16A 0.2525(3) -0.1908(2) 0.9424(2) 0.0593(8) Uani d . 1
H H16A 0.2309 -0.1946 0.8802 0.071 Uiso calc R 1
C C17A 0.3279(4) -0.2768(2) 1.0076(3) 0.0691(9) Uani d . 1
H H17A 0.3568 -0.3389 0.9898 0.083 Uiso calc R 1
C C18A 0.3602(4) -0.2710(2) 1.0987(3) 0.0713(9) Uani d . 1
H H18A 0.4105 -0.3296 1.1430 0.086 Uiso calc R 1
C C19A 0.3192(3) -0.1788(2) 1.1260(2) 0.0562(7) Uani d . 1
H H19A 0.3419 -0.1750 1.1880 0.067 Uiso calc R 1
N N1B 0.6174(2) 0.16547(15) 0.33693(14) 0.0449(5) Uani d . 1
H H1B 0.5565 0.1481 0.3057 0.054 Uiso calc R 1
N N2B 0.7025(2) -0.00300(15) 0.40739(15) 0.0462(5) Uani d . 1
H H2B 0.6839 -0.0109 0.3512 0.055 Uiso calc R 1
N N3B 0.7332(2) 0.11660(16) 0.48981(15) 0.0461(5) Uani d . 1
H H3B 0.8043 0.0725 0.5229 0.055 Uiso calc R 1
C C1B 0.6861(3) 0.09382(18) 0.41325(17) 0.0410(6) Uani d . 1
C C14B 0.7465(3) -0.09475(18) 0.48128(18) 0.0417(6) Uani d . 1
C C15B 0.7137(3) -0.1020(2) 0.57673(18) 0.0473(6) Uani d . 1
H H15B 0.6607 -0.0448 0.5959 0.057 Uiso calc R 1
C C16B 0.7600(3) -0.1946(2) 0.6436(2) 0.0560(7) Uani d . 1
H H16B 0.7405 -0.1993 0.7084 0.067 Uiso calc R 1
C C17B 0.8343(4) -0.2797(2) 0.6154(2) 0.0663(9) Uani d . 1
H H17B 0.8652 -0.3420 0.6609 0.080 Uiso calc R 1
C C18B 0.8632(4) -0.2730(2) 0.5201(2) 0.0689(9) Uani d . 1
H H18B 0.9119 -0.3312 0.5007 0.083 Uiso calc R 1
C C19B 0.8207(3) -0.1806(2) 0.4527(2) 0.0560(7) Uani d . 1
H H19B 0.8418 -0.1761 0.3881 0.067 Uiso calc R 1
C C2B 0.6334(3) 0.26665(19) 0.30151(17) 0.0429(6) Uani d . 1
C C3B 0.7554(3) 0.2934(2) 0.3165(2) 0.0521(7) Uani d . 1
H H31B 0.8315 0.2451 0.3525 0.063 Uiso calc R 1
C C4B 0.7647(4) 0.3926(2) 0.2777(2) 0.0613(8) Uani d . 1
H H4B 0.8465 0.4116 0.2890 0.074 Uiso calc R 1
C C5B 0.6540(4) 0.4633(2) 0.2226(2) 0.0706(9) Uani d . 1
H H5B 0.6605 0.5302 0.1968 0.085 Uiso calc R 1
C C6B 0.5347(4) 0.4354(2) 0.2060(3) 0.0766(10) Uani d . 1
H H6B 0.4605 0.4830 0.1674 0.092 Uiso calc R 1
C C7B 0.5228(3) 0.3369(2) 0.2461(2) 0.0598(8) Uani d . 1
H H7B 0.4402 0.3185 0.2355 0.072 Uiso calc R 1
C C8B 0.6776(3) 0.2068(2) 0.52236(17) 0.0453(6) Uani d . 1
C C9B 0.7694(4) 0.2458(2) 0.5658(2) 0.0674(9) Uani d . 1
H H9B 0.8657 0.2144 0.5723 0.081 Uiso calc R 1
C C10B 0.7150(6) 0.3329(3) 0.5997(3) 0.0899(13) Uani d . 1
H H10B 0.7757 0.3587 0.6309 0.108 Uiso calc R 1
C C11B 0.5765(6) 0.3808(3) 0.5886(3) 0.0946(13) Uani d . 1
H H11B 0.5424 0.4402 0.6104 0.114 Uiso calc R 1
C C12B 0.4872(4) 0.3422(3) 0.5454(3) 0.0797(11) Uani d . 1
H H12B 0.3914 0.3753 0.5376 0.096 Uiso calc R 1
C C13B 0.5367(3) 0.2544(2) 0.5128(2) 0.0580(8) Uani d . 1
H H13B 0.4743 0.2276 0.4844 0.070 Uiso calc R 1
O O1D 0.4632(2) 0.09339(17) 0.21283(16) 0.0700(6) Uani d . 1
O O2D 0.5130(2) 0.01587(17) 0.09816(14) 0.0649(6) Uani d . 1
O O3D 0.6608(2) -0.01962(16) 0.21877(14) 0.0632(6) Uani d . 1
N N4D 0.5445(2) 0.02932(18) 0.17679(16) 0.0482(6) Uani d . 1
O O2C 0.0156(2) 0.01468(18) 0.39649(13) 0.0669(6) Uani d . 1
O O3C 0.1647(2) -0.02060(16) 0.29041(13) 0.0652(6) Uani d . 1
O O1C -0.0316(2) 0.09374(18) 0.24718(14) 0.0718(6) Uani d . 1
N N4C 0.0483(3) 0.02896(18) 0.31123(15) 0.0501(6) Uani d . 1

loop_
_atom_site_aniso_label
_atom_site_aniso_U_11
_atom_site_aniso_U_22
_atom_site_aniso_U_33
_atom_site_aniso_U_12
_atom_site_aniso_U_13
_atom_site_aniso_U_23
N1A 0.0551(14) 0.0418(12) 0.0385(11) -0.0116(10) 0.0126(10) -0.0115(10)
N2A 0.0606(14) 0.0394(12) 0.0351(11) -0.0071(10) 0.0089(10) -0.0074(9)
N3A 0.0511(13) 0.0404(12) 0.0395(11) -0.0061(10) 0.0102(10) -0.0103(10)
C1A 0.0481(15) 0.0400(14) 0.0359(13) -0.0094(12) 0.0062(11) -0.0095(11)
C2A 0.0522(16) 0.0365(13) 0.0316(12) -0.0081(12) -0.0019(11) -0.0078(10)
C3A 0.0526(17) 0.0545(17) 0.0505(16) -0.0109(14) -0.0001(13) -0.0199(13)
C4A 0.066(2) 0.066(2) 0.0566(17) -0.0256(16) -0.0028(15) -0.0159(15)
C5A 0.079(2) 0.0437(16) 0.0676(19) -0.0181(16) -0.0045(17) -0.0117(15)
C6A 0.073(2) 0.0445(17) 0.0676(19) -0.0032(15) 0.0034(17) -0.0201(15)
C7A 0.0562(17) 0.0445(15) 0.0527(16) -0.0090(13) 0.0101(13) -0.0138(13)
C8A 0.0586(17) 0.0404(14) 0.0344(12) -0.0183(13) 0.0085(12) -0.0135(11)
C9A 0.069(2) 0.0595(18) 0.0518(16) -0.0266(16) 0.0169(15) -0.0189(15)
C10A 0.115(3) 0.065(2) 0.0468(17) -0.049(2) 0.0221(19) -0.0082(16)
C11A 0.122(3) 0.0544(19) 0.0434(17) -0.025(2) -0.003(2) -0.0023(15)
C12A 0.079(2) 0.064(2) 0.0489(17) -0.0066(17) -0.0103(16) -0.0099(15)
C13A 0.0580(18) 0.0564(17) 0.0415(14) -0.0167(14) 0.0055(13) -0.0100(13)
C14A 0.0443(15) 0.0379(14) 0.0469(14) -0.0083(12) 0.0066(12) -0.0110(12)
C15A 0.0559(17) 0.0439(15) 0.0469(15) -0.0140(13) 0.0078(13) -0.0105(12)
C16A 0.065(2) 0.0638(19) 0.0613(18) -0.0264(16) 0.0178(15) -0.0293(16)
C17A 0.065(2) 0.0504(18) 0.100(3) -0.0118(16) 0.0131(19) -0.0358(19)
C18A 0.064(2) 0.0396(16) 0.100(3) -0.0010(15) -0.0049(19) -0.0097(17)
C19A 0.0600(18) 0.0417(15) 0.0621(18) -0.0080(13) -0.0080(14) -0.0080(14)
N1B 0.0565(14) 0.0402(12) 0.0395(11) -0.0143(10) -0.0070(10) -0.0096(10)
N2B 0.0649(15) 0.0395(12) 0.0348(11) -0.0115(11) -0.0023(10) -0.0116(9)
N3B 0.0571(14) 0.0407(12) 0.0387(11) -0.0087(10) -0.0067(10) -0.0095(9)
C1B 0.0456(15) 0.0395(14) 0.0376(13) -0.0109(12) 0.0017(11) -0.0088(11)
C14B 0.0444(15) 0.0378(13) 0.0430(14) -0.0127(12) 0.0005(11) -0.0076(11)
C15B 0.0569(17) 0.0451(15) 0.0417(14) -0.0161(13) 0.0058(12) -0.0108(12)
C16B 0.0632(19) 0.0626(19) 0.0418(14) -0.0223(15) 0.0005(13) -0.0050(14)
C17B 0.069(2) 0.0517(18) 0.064(2) -0.0084(16) 0.0006(16) 0.0062(15)
C18B 0.074(2) 0.0449(17) 0.077(2) -0.0005(15) 0.0113(18) -0.0093(16)
C19B 0.0655(19) 0.0458(16) 0.0536(16) -0.0087(14) 0.0120(14) -0.0121(13)
C2B 0.0544(16) 0.0368(13) 0.0376(13) -0.0107(12) 0.0048(12) -0.0101(11)
C3B 0.0530(17) 0.0505(16) 0.0490(15) -0.0110(14) 0.0092(13) -0.0072(13)
C4B 0.068(2) 0.0564(18) 0.0648(19) -0.0253(16) 0.0108(16) -0.0145(16)
C5B 0.096(3) 0.0423(17) 0.072(2) -0.0239(18) -0.0049(19) -0.0051(15)
C6B 0.093(3) 0.0426(17) 0.085(2) -0.0126(17) -0.029(2) -0.0023(17)
C7B 0.068(2) 0.0432(16) 0.0649(19) -0.0126(15) -0.0142(16) -0.0068(14)
C8B 0.0610(18) 0.0425(14) 0.0348(13) -0.0172(13) 0.0029(12) -0.0097(11)
C9B 0.083(2) 0.064(2) 0.0629(19) -0.0281(18) -0.0087(17) -0.0207(16)
C10B 0.139(4) 0.073(2) 0.073(2) -0.040(3) -0.018(2) -0.032(2)
C11B 0.150(4) 0.066(2) 0.075(2) -0.020(3) 0.010(3) -0.039(2)
C12B 0.093(3) 0.073(2) 0.073(2) -0.007(2) 0.021(2) -0.0324(19)
C13B 0.064(2) 0.0635(19) 0.0554(17) -0.0213(16) 0.0155(15) -0.0261(15)
O1D 0.0621(13) 0.0808(15) 0.0720(14) 0.0009(11) 0.0023(11) -0.0475(13)
O2D 0.0616(13) 0.0898(15) 0.0516(12) -0.0127(11) 0.0003(10) -0.0395(11)
O3D 0.0671(14) 0.0676(13) 0.0474(11) 0.0061(11) -0.0046(10) -0.0233(10)
N4D 0.0529(14) 0.0546(14) 0.0417(12) -0.0133(12) 0.0088(11) -0.0213(11)
O2C 0.0636(13) 0.0930(16) 0.0373(11) -0.0173(12) 0.0100(9) -0.0056(10)
O3C 0.0666(14) 0.0707(14) 0.0427(11) 0.0047(11) 0.0050(10) -0.0071(10)
O1C 0.0632(14) 0.0819(15) 0.0472(11) 0.0022(12) 0.0008(10) 0.0074(11)
N4C 0.0544(15) 0.0569(14) 0.0364(12) -0.0150(12) 0.0006(11) -0.0054(11)

loop_
_atom_type_symbol
_atom_type_description
_atom_type_scat_dispersion_real
_atom_type_scat_dispersion_imag
_atom_type_scat_source
C C 0.0033 0.0016 'International Tables Vol C Tables 4.2.6.8 and 6.1.1.4'
H H 0.0000 0.0000 'International Tables Vol C Tables 4.2.6.8 and 6.1.1.4'
N N 0.0061 0.0033 'International Tables Vol C Tables 4.2.6.8 and 6.1.1.4'
O O 0.0106 0.0060 'International Tables Vol C Tables 4.2.6.8 and 6.1.1.4'

loop_
_geom_angle_atom_site_label_1
_geom_angle_atom_site_label_2
_geom_angle_atom_site_label_3
_geom_angle
C1A N1A C2A 127.5(2)
C1A N1A H1A 116.2
C2A N1A H1A 116.2
C1A N2A C14A 128.7(2)
C1A N2A H2A 115.7
C14A N2A H2A 115.7
C1A N3A C8A 125.9(2)
C1A N3A H3A 117.0
C8A N3A H3A 117.0
N3A C1A N2A 121.7(2)
N3A C1A N1A 122.6(2)
N2A C1A N1A 115.7(2)
C3A C2A C7A 120.2(2)
C3A C2A N1A 123.7(2)
C7A C2A N1A 116.0(2)
C2A C3A C4A 119.7(3)
C2A C3A H31A 120.1
C4A C3A H31A 120.1
C5A C4A C3A 120.4(3)
C5A C4A H4A 119.8
C3A C4A H4A 119.8
C6A C5A C4A 119.6(3)
C6A C5A H5A 120.2
C4A C5A H5A 120.2
C5A C6A C7A 120.9(3)
C5A C6A H6A 119.6
C7A C6A H6A 119.6
C6A C7A C2A 119.1(3)
C6A C7A H7A 120.5
C2A C7A H7A 120.5
C13A C8A C9A 119.7(3)
C13A C8A N3A 121.7(2)
C9A C8A N3A 118.5(3)
C10A C9A C8A 118.7(3)
C10A C9A H9A 120.6
C8A C9A H9A 120.6
C11A C10A C9A 121.6(3)
C11A C10A H10A 119.2
C9A C10A H10A 119.2
C10A C11A C12A 119.4(3)
C10A C11A H11A 120.3
C12A C11A H11A 120.3
C11A C12A C13A 120.6(3)
C11A C12A H12A 119.7
C13A C12A H12A 119.7
C8A C13A C12A 119.9(3)
C8A C13A H13A 120.0
C12A C13A H13A 120.0
C15A C14A C19A 120.5(2)
C15A C14A N2A 123.5(2)
C19A C14A N2A 115.9(2)
C14A C15A C16A 119.8(3)
C14A C15A H15A 120.1
C16A C15A H15A 120.1
C17A C16A C15A 120.3(3)
C17A C16A H16A 119.9
C15A C16A H16A 119.9
C18A C17A C16A 119.8(3)
C18A C17A H17A 120.1
C16A C17A H17A 120.1
C17A C18A C19A 120.8(3)
C17A C18A H18A 119.6
C19A C18A H18A 119.6
C14A C19A C18A 118.8(3)
C14A C19A H19A 120.6
C18A C19A H19A 120.6
C1B N1B C2B 127.6(2)
C1B N1B H1B 116.2
C2B N1B H1B 116.2
C1B N2B C14B 128.7(2)
C1B N2B H2B 115.6
C14B N2B H2B 115.6
C1B N3B C8B 126.1(2)
C1B N3B H3B 117.0
C8B N3B H3B 117.0
N3B C1B N2B 121.9(2)
N3B C1B N1B 122.9(2)
N2B C1B N1B 115.2(2)
C19B C14B C15B 120.0(2)
C19B C14B N2B 116.5(2)
C15B C14B N2B 123.5(2)
C14B C15B C16B 119.5(2)
C14B C15B H15B 120.3
C16B C15B H15B 120.3
C17B C16B C15B 120.5(3)
C17B C16B H16B 119.7
C15B C16B H16B 119.7
C16B C17B C18B 119.8(3)
C16B C17B H17B 120.1
C18B C17B H17B 120.1
C17B C18B C19B 120.5(3)
C17B C18B H18B 119.8
C19B C18B H18B 119.8
C18B C19B C14B 119.6(3)
C18B C19B H19B 120.2
C14B C19B H19B 120.2
C3B C2B C7B 120.3(3)
C3B C2B N1B 122.7(2)
C7B C2B N1B 116.9(3)
C2B C3B C4B 119.5(3)
C2B C3B H31B 120.3
C4B C3B H31B 120.3
C5B C4B C3B 120.4(3)
C5B C4B H4B 119.8
C3B C4B H4B 119.8
C6B C5B C4B 119.7(3)
C6B C5B H5B 120.1
C4B C5B H5B 120.1
C5B C6B C7B 120.5(3)
C5B C6B H6B 119.7
C7B C6B H6B 119.7
C2B C7B C6B 119.5(3)
C2B C7B H7B 120.2
C6B C7B H7B 120.2
C13B C8B C9B 119.9(3)
C13B C8B N3B 121.8(3)
C9B C8B N3B 118.3(3)
C8B C9B C10B 118.5(3)
C8B C9B H9B 120.8
C10B C9B H9B 120.8
C11B C10B C9B 121.5(4)
C11B C10B H10B 119.2
C9B C10B H10B 119.2
C10B C11B C12B 119.6(3)
C10B C11B H11B 120.2
C12B C11B H11B 120.2
C11B C12B C13B 120.6(4)
C11B C12B H12B 119.7
C13B C12B H12B 119.7
C8B C13B C12B 119.9(3)
C8B C13B H13B 120.1
C12B C13B H13B 120.1
O2D N4D O1D 120.5(2)
O2D N4D O3D 119.6(2)
O1D N4D O3D 119.9(2)
O2C N4C O1C 120.5(2)
O2C N4C O3C 119.4(2)
O1C N4C O3C 120.1(2)

loop_
_geom_bond_atom_site_label_1
_geom_bond_atom_site_label_2
_geom_bond_distance
N1A C1A 1.339(3)
N1A C2A 1.417(3)
N1A H1A 0.8600
N2A C1A 1.327(3)
N2A C14A 1.425(3)
N2A H2A 0.8600
N3A C1A 1.325(3)
N3A C8A 1.412(3)
N3A H3A 0.8600
C2A C3A 1.367(4)
C2A C7A 1.387(4)
C3A C4A 1.380(4)
C3A H31A 0.9300
C4A C5A 1.378(4)
C4A H4A 0.9300
C5A C6A 1.358(5)
C5A H5A 0.9300
C6A C7A 1.383(4)
C6A H6A 0.9300
C7A H7A 0.9300
C8A C13A 1.368(4)
C8A C9A 1.387(4)
C9A C10A 1.381(4)
C9A H9A 0.9300
C10A C11A 1.349(5)
C10A H10A 0.9300
C11A C12A 1.363(5)
C11A H11A 0.9300
C12A C13A 1.378(4)
C12A H12A 0.9300
C13A H13A 0.9300
C14A C15A 1.370(4)
C14A C19A 1.381(4)
C15A C16A 1.375(4)
C15A H15A 0.9300
C16A C17A 1.372(5)
C16A H16A 0.9300
C17A C18A 1.364(5)
C17A H17A 0.9300
C18A C19A 1.384(4)
C18A H18A 0.9300
C19A H19A 0.9300
N1B C1B 1.339(3)
N1B C2B 1.419(3)
N1B H1B 0.8600
N2B C1B 1.333(3)
N2B C14B 1.419(3)
N2B H2B 0.8600
N3B C1B 1.322(3)
N3B C8B 1.415(3)
N3B H3B 0.8600
C14B C19B 1.378(4)
C14B C15B 1.378(4)
C15B C16B 1.379(4)
C15B H15B 0.9300
C16B C17B 1.367(4)
C16B H16B 0.9300
C17B C18B 1.369(4)
C17B H17B 0.9300
C18B C19B 1.377(4)
C18B H18B 0.9300
C19B H19B 0.9300
C2B C3B 1.368(4)
C2B C7B 1.370(4)
C3B C4B 1.378(4)
C3B H31B 0.9300
C4B C5B 1.370(4)
C4B H4B 0.9300
C5B C6B 1.357(5)
C5B H5B 0.9300
C6B C7B 1.381(4)
C6B H6B 0.9300
C7B H7B 0.9300
C8B C13B 1.365(4)
C8B C9B 1.376(4)
C9B C10B 1.386(5)
C9B H9B 0.9300
C10B C11B 1.346(6)
C10B H10B 0.9300
C11B C12B 1.352(6)
C11B H11B 0.9300
C12B C13B 1.378(4)
C12B H12B 0.9300
C13B H13B 0.9300
O1D N4D 1.240(3)
O2D N4D 1.232(3)
O3D N4D 1.246(3)
O2C N4C 1.234(3)
O3C N4C 1.247(3)
O1C N4C 1.237(3)

loop_
_geom_hbond_atom_site_label_D
_geom_hbond_atom_site_label_H
_geom_hbond_atom_site_label_A
_geom_hbond_site_symmetry_A
_geom_hbond_distance_DH
_geom_hbond_distance_HA
_geom_hbond_distance_DA
_geom_hbond_angle_DHA
N1A H1A O1C 1_556 0.86 2.02 2.841(3) 160.1
N1B H1B O1D . 0.86 2.00 2.837(3) 163.6
N2A H2A O3C 1_556 0.86 1.94 2.790(3) 171.7
N2B H2B O3D . 0.86 1.94 2.792(3) 172.6
N3A H3A O2D 2_656 0.86 2.04 2.893(3) 174.4
N3A H3A O3D 2_656 0.86 2.57 3.139(3) 124.4
N3B H3B O2C 2_656 0.86 2.05 2.907(3) 171.6
N3B H3B O3C 2_656 0.86 2.58 3.163(3) 125.6
C3A H31A N3A . 0.93 2.61 3.071(3) 111.3

loop_
_geom_torsion_atom_site_label_1
_geom_torsion_atom_site_label_2
_geom_torsion_atom_site_label_3
_geom_torsion_atom_site_label_4
_geom_torsion
C8A N3A C1A N2A 148.7(3)
C8A N3A C1A N1A -29.9(4)
C14A N2A C1A N3A -10.9(4)
C14A N2A C1A N1A 167.8(2)
C2A N1A C1A N3A -32.7(4)
C2A N1A C1A N2A 148.6(2)
C1A N1A C2A C3A -19.7(4)
C1A N1A C2A C7A 163.8(2)
C7A C2A C3A C4A -1.5(4)
N1A C2A C3A C4A -177.8(2)
C2A C3A C4A C5A 1.0(4)
C3A C4A C5A C6A 0.9(5)
C4A C5A C6A C7A -2.3(5)
C5A C6A C7A C2A 1.7(5)
C3A C2A C7A C6A 0.2(4)
N1A C2A C7A C6A 176.7(2)
C1A N3A C8A C13A -32.9(4)
C1A N3A C8A C9A 149.8(3)
C13A C8A C9A C10A -0.5(4)
N3A C8A C9A C10A 176.8(2)
C8A C9A C10A C11A 0.9(5)
C9A C10A C11A C12A -0.7(5)
C10A C11A C12A C13A 0.1(5)
C9A C8A C13A C12A -0.2(4)
N3A C8A C13A C12A -177.4(2)
C11A C12A C13A C8A 0.4(5)
C1A N2A C14A C15A -35.5(4)
C1A N2A C14A C19A 146.7(3)
C19A C14A C15A C16A -2.1(4)
N2A C14A C15A C16A -179.8(2)
C14A C15A C16A C17A 1.8(4)
C15A C16A C17A C18A -0.4(5)
C16A C17A C18A C19A -0.7(5)
C15A C14A C19A C18A 0.9(4)
N2A C14A C19A C18A 178.8(3)
C17A C18A C19A C14A 0.5(5)
C8B N3B C1B N2B -153.1(3)
C8B N3B C1B N1B 26.1(4)
C14B N2B C1B N3B 11.7(4)
C14B N2B C1B N1B -167.5(2)
C2B N1B C1B N3B 29.9(4)
C2B N1B C1B N2B -151.0(2)
C1B N2B C14B C19B -148.6(3)
C1B N2B C14B C15B 34.2(4)
C19B C14B C15B C16B 2.4(4)
N2B C14B C15B C16B 179.4(3)
C14B C15B C16B C17B -1.9(4)
C15B C16B C17B C18B 0.0(5)
C16B C17B C18B C19B 1.5(5)
C17B C18B C19B C14B -1.1(5)
C15B C14B C19B C18B -0.9(4)
N2B C14B C19B C18B -178.2(3)
C1B N1B C2B C3B 25.6(4)
C1B N1B C2B C7B -157.9(3)
C7B C2B C3B C4B 1.9(4)
N1B C2B C3B C4B 178.3(2)
C2B C3B C4B C5B -1.6(4)
C3B C4B C5B C6B -0.2(5)
C4B C5B C6B C7B 1.5(6)
C3B C2B C7B C6B -0.6(4)
N1B C2B C7B C6B -177.1(3)
C5B C6B C7B C2B -1.2(5)
C1B N3B C8B C13B 34.0(4)
C1B N3B C8B C9B -146.9(3)
C13B C8B C9B C10B 0.5(5)
N3B C8B C9B C10B -178.6(3)
C8B C9B C10B C11B -1.9(6)
C9B C10B C11B C12B 1.6(6)
C10B C11B C12B C13B 0.0(6)
C9B C8B C13B C12B 1.0(4)
N3B C8B C13B C12B -179.9(3)
C11B C12B C13B C8B -1.3(5)
